data_2217707
loop_
_publ_author_name
'Tombul, Mustafa'
'Bulut, Adnan'
'G\"uven, Kutalm\?i\,s'
'B\"uy\"ukg\"ung\"or, Orhan'

_publ_section_title
;
 1,4-Diferrocenylbutane-1,4-dione
;
_journal_coeditor_code AT2537
_journal_issue 3
_journal_name_full 'Acta Crystallographica Section E'
_journal_page_first m444
_journal_page_last m445
_journal_paper_doi 10.1107/S1600536808003218
_journal_volume 64
_journal_year 2008
_chemical_formula_iupac '[Fe2 (C5 H5)2 (C14 H12 O2)]'
_chemical_formula_moiety 'C24 H22 Fe2 O2'
_chemical_formula_sum 'C24 H22 Fe2 O2'
_chemical_formula_weight 454.12
_chemical_name_common succinylferrocene
_chemical_name_systematic
;
1,4-Diferrocenylbutane-1,4-dione
;
_space_group_IT_number 29
_symmetry_cell_setting orthorhombic
_symmetry_space_group_name_Hall 'P 2c -2ac'
_symmetry_space_group_name_H-M 'P c a 21'
_atom_sites_solution_hydrogens geom
_atom_sites_solution_primary direct
_atom_sites_solution_secondary difmap
_cell_angle_alpha 90.00
_cell_angle_beta 90.00
_cell_angle_gamma 90.00
_cell_formula_units_Z 4
_cell_length_a 10.4175(7)
_cell_length_b 18.5954(10)
_cell_length_c 9.9690(6)
_cell_measurement_reflns_used 17802
_cell_measurement_temperature 298(2)
_cell_measurement_theta_max 27.27
_cell_measurement_theta_min 1.95
_cell_volume 1931.2(2)
_computing_cell_refinement 'X-AREA (Stoe & Cie, 2002)'
_computing_data_collection 'X-AREA (Stoe & Cie, 2002)'
_computing_data_reduction 'X-RED32 (Stoe & Cie, 2002)'
_computing_molecular_graphics 'ORTEP-3 for Windows (Farrugia, 1997)'
_computing_publication_material 'publCIF (Westrip, 2008)'
_computing_structure_refinement 'SHELXL97 (Sheldrick, 2008)'
_computing_structure_solution 'SHELXS97 (Sheldrick, 2008)'
_diffrn_ambient_temperature 298(2)
_diffrn_detector_area_resol_mean 6.67
_diffrn_measured_fraction_theta_full 1.000
_diffrn_measured_fraction_theta_max 1.000
_diffrn_measurement_device '2-circle goniometer'
_diffrn_measurement_device_type 'Stoe IPDS 2'
_diffrn_measurement_method \w
_diffrn_radiation_monochromator 'plane graphite'
_diffrn_radiation_type 'Mo K\a'
_diffrn_radiation_wavelength 0.71073
_diffrn_reflns_av_R_equivalents 0.0383
_diffrn_reflns_limit_h_max 13
_diffrn_reflns_limit_h_min -13
_diffrn_reflns_limit_k_max 23
_diffrn_reflns_limit_k_min -20
_diffrn_reflns_limit_l_max 12
_diffrn_reflns_limit_l_min -12
_diffrn_reflns_number 11622
_diffrn_reflns_theta_full 26.00
_diffrn_reflns_theta_max 26.78
_diffrn_reflns_theta_min 1.95
_exptl_absorpt_coefficient_mu 1.52
_exptl_absorpt_correction_T_max 0.8988
_exptl_absorpt_correction_T_min 0.5248
_exptl_absorpt_correction_type integration
_exptl_absorpt_process_details '(X-RED32; Stoe & Cie, 2002)'
_exptl_crystal_colour red
_exptl_crystal_density_diffrn 1.562
_exptl_crystal_density_method 'not measured'
_exptl_crystal_description 'prismatic stick'
_exptl_crystal_F_000 936
_exptl_crystal_size_max 0.450
_exptl_crystal_size_mid 0.330
_exptl_crystal_size_min 0.080
_refine_diff_density_max 0.365
_refine_diff_density_min -0.221
_refine_ls_abs_structure_details 'Flack (1983), 1418 Freidel pairs'
_refine_ls_abs_structure_Flack 0.01(2)
_refine_ls_extinction_method none
_refine_ls_goodness_of_fit_ref 1.008
_refine_ls_hydrogen_treatment noref
_refine_ls_matrix_type full
_refine_ls_number_parameters 254
_refine_ls_number_reflns 3612
_refine_ls_number_restraints 1
_refine_ls_restrained_S_all 1.008
_refine_ls_R_factor_all 0.0483
_refine_ls_R_factor_gt 0.0357
_refine_ls_shift/su_max 0.001
_refine_ls_shift/su_mean 0.000
_refine_ls_structure_factor_coef Fsqd
_refine_ls_weighting_details 'calc w=1/[\s^2^(Fo^2^)+(0.0398P)^2^] where P=(Fo^2^+2Fc^2^)/3'
_refine_ls_weighting_scheme calc
_refine_ls_wR_factor_gt 0.0719
_refine_ls_wR_factor_ref 0.0752
_reflns_number_gt 2941
_reflns_number_total 3612
_reflns_threshold_expression I>2u(I)
_cod_data_source_file at2537.cif
_cod_data_source_block I
_cod_database_code 2217707
_cod_database_fobs_code 2217707

loop_
_symmetry_equiv_pos_as_xyz
'x, y, z'
'-x, -y, z+1/2'
'-x+1/2, y, z+1/2'
'x+1/2, -y, z'

loop_
_atom_site_type_symbol
_atom_site_label
_atom_site_fract_x
_atom_site_fract_y
_atom_site_fract_z
_atom_site_U_iso_or_equiv
_atom_site_adp_type
_atom_site_calc_flag
_atom_site_refinement_flags
_atom_site_occupancy
C C1 0.3828(4) 0.9008(2) 0.2532(4) 0.0488(9) Uani d . 1
C C2 0.3776(3) 0.9545(2) 0.1526(5) 0.0557(10) Uani d . 1
H H2 0.3145 0.9590 0.0871 0.067 Uiso calc R 1
C C3 0.4842(4) 1.0000(2) 0.1689(5) 0.0601(13) Uani d . 1
H H3 0.5037 1.0398 0.1161 0.072 Uiso calc R 1
C C4 0.5553(4) 0.9756(2) 0.2773(5) 0.0642(11) Uani d . 1
H H4 0.6302 0.9965 0.3100 0.077 Uiso calc R 1
C C5 0.4951(4) 0.9137(2) 0.3299(5) 0.0553(10) Uani d . 1
H H5 0.5239 0.8863 0.4019 0.066 Uiso calc R 1
C C6 0.5458(4) 0.8510(3) -0.0499(5) 0.0676(12) Uani d . 1
H H6 0.4850 0.8567 -0.1174 0.081 Uiso calc R 1
C C7 0.6536(5) 0.8933(3) -0.0304(6) 0.0758(14) Uani d . 1
H H7 0.6769 0.9327 -0.0826 0.091 Uiso calc R 1
C C8 0.7222(4) 0.8674(3) 0.0808(6) 0.0798(17) Uani d . 1
H H8 0.7980 0.8862 0.1155 0.096 Uiso calc R 1
C C9 0.6542(4) 0.8078(3) 0.1296(7) 0.0794(14) Uani d . 1
H H9 0.6783 0.7796 0.2025 0.095 Uiso calc R 1
C C10 0.5444(4) 0.7974(3) 0.0512(5) 0.0696(13) Uani d . 1
H H10 0.4822 0.7621 0.0631 0.083 Uiso calc R 1
C C11 0.2960(4) 0.8382(2) 0.2666(4) 0.0505(9) Uani d . 1
C C12 0.3305(4) 0.7823(2) 0.3686(4) 0.0568(10) Uani d . 1
H H12A 0.4163 0.7651 0.3490 0.068 Uiso calc R 1
H H12B 0.3332 0.8051 0.4561 0.068 Uiso calc R 1
C C13 0.2431(5) 0.7189(2) 0.3771(4) 0.0567(9) Uani d . 1
H H13A 0.1553 0.7359 0.3716 0.068 Uiso calc R 1
H H13B 0.2540 0.6967 0.4644 0.068 Uiso calc R 1
C C14 0.2621(4) 0.6621(2) 0.2717(4) 0.0517(9) Uani d . 1
C C15 0.1743(4) 0.5999(2) 0.2724(4) 0.0502(9) Uani d . 1
C C16 0.1563(4) 0.5503(2) 0.1648(4) 0.0587(12) Uani d . 1
H H16 0.2017 0.5496 0.0844 0.070 Uiso calc R 1
C C17 0.0573(4) 0.5024(2) 0.2023(5) 0.0656(11) Uani d . 1
H H17 0.0262 0.4646 0.1506 0.079 Uiso calc R 1
C C18 0.0139(4) 0.5214(2) 0.3300(5) 0.0662(12) Uani d . 1
H H18 -0.0507 0.4983 0.3777 0.079 Uiso calc R 1
C C19 0.0845(4) 0.5817(2) 0.3745(4) 0.0571(10) Uani d . 1
H H19 0.0742 0.6052 0.4561 0.069 Uiso calc R 1
C C20 -0.1607(5) 0.6109(3) 0.0730(5) 0.0652(13) Uani d . 1
H H20 -0.1936 0.5729 0.0231 0.078 Uiso calc R 1
C C21 -0.1998(4) 0.6299(3) 0.2023(6) 0.0654(11) Uani d . 1
H H21 -0.2628 0.6072 0.2532 0.078 Uiso calc R 1
C C22 -0.1253(4) 0.6901(3) 0.2414(6) 0.0710(15) Uani d . 1
H H22 -0.1307 0.7140 0.3232 0.085 Uiso calc R 1
C C23 -0.0425(4) 0.7074(2) 0.1362(6) 0.0691(12) Uani d . 1
H H23 0.0167 0.7449 0.1355 0.083 Uiso calc R 1
C C24 -0.0647(4) 0.6579(3) 0.0306(5) 0.0671(12) Uani d . 1
H H24 -0.0228 0.6569 -0.0518 0.081 Uiso calc R 1
O O1 0.1985(2) 0.83401(17) 0.1994(3) 0.0669(7) Uani d . 1
O O2 0.3494(2) 0.66641(17) 0.1891(3) 0.0680(8) Uani d . 1
Fe Fe1 0.54062(5) 0.89622(3) 0.13663(6) 0.04646(14) Uani d . 1
Fe Fe2 -0.00932(5) 0.60553(3) 0.20155(6) 0.04697(13) Uani d . 1

loop_
_atom_site_aniso_label
_atom_site_aniso_U_11
_atom_site_aniso_U_22
_atom_site_aniso_U_33
_atom_site_aniso_U_12
_atom_site_aniso_U_13
_atom_site_aniso_U_23
C1 0.052(2) 0.047(2) 0.047(2) 0.0039(18) 0.0009(17) -0.002(2)
C2 0.054(2) 0.058(3) 0.055(3) 0.0143(17) 0.0015(18) 0.004(2)
C3 0.071(2) 0.049(2) 0.060(4) 0.0085(18) 0.0098(19) 0.003(2)
C4 0.075(3) 0.053(3) 0.064(3) -0.012(2) -0.002(2) -0.009(2)
C5 0.070(2) 0.050(2) 0.046(2) -0.0058(19) -0.0101(18) -0.0018(19)
C6 0.068(3) 0.077(3) 0.057(3) -0.001(2) 0.007(2) -0.015(3)
C7 0.070(3) 0.072(3) 0.085(4) -0.004(3) 0.031(3) -0.004(3)
C8 0.044(2) 0.081(4) 0.114(5) -0.001(2) 0.008(2) -0.023(3)
C9 0.072(3) 0.069(3) 0.097(4) 0.032(2) -0.010(3) -0.011(4)
C10 0.071(3) 0.063(3) 0.074(3) -0.005(2) 0.011(2) -0.020(3)
C11 0.055(2) 0.056(2) 0.0403(19) 0.0052(18) 0.0055(18) -0.002(2)
C12 0.074(3) 0.055(3) 0.042(2) -0.007(2) -0.0032(17) 0.000(2)
C13 0.075(2) 0.059(2) 0.0362(19) -0.007(2) 0.0026(16) -0.001(2)
C14 0.058(2) 0.055(2) 0.042(2) 0.0067(18) -0.0024(18) 0.008(2)
C15 0.061(2) 0.047(2) 0.043(2) 0.0057(18) -0.0036(18) 0.006(2)
C16 0.065(2) 0.053(2) 0.058(4) 0.0120(17) 0.0003(17) -0.007(2)
C17 0.084(3) 0.042(2) 0.071(3) 0.0021(18) -0.015(3) -0.003(3)
C18 0.077(3) 0.057(3) 0.065(3) -0.011(2) -0.010(2) 0.019(2)
C19 0.075(3) 0.052(2) 0.044(2) -0.003(2) -0.0067(19) 0.008(2)
C20 0.077(3) 0.056(3) 0.063(3) -0.007(2) -0.020(2) 0.002(3)
C21 0.050(2) 0.070(3) 0.076(3) -0.0053(18) 0.000(3) -0.001(3)
C22 0.062(2) 0.060(3) 0.091(4) 0.017(2) -0.015(2) -0.019(3)
C23 0.063(2) 0.045(2) 0.099(3) -0.0026(19) -0.030(3) 0.011(3)
C24 0.062(2) 0.073(3) 0.066(3) -0.008(2) -0.009(2) 0.022(3)
O1 0.0594(15) 0.080(2) 0.0610(16) -0.0037(13) -0.0077(16) 0.0057(19)
O2 0.0693(16) 0.078(2) 0.0571(18) 0.0002(14) 0.0090(15) -0.0070(17)
Fe1 0.0457(3) 0.0446(3) 0.0491(3) 0.0020(2) -0.0029(3) -0.0021(4)
Fe2 0.0525(3) 0.0418(3) 0.0466(3) -0.0013(2) -0.0022(2) 0.0020(4)

loop_
_atom_type_symbol
_atom_type_description
_atom_type_scat_dispersion_real
_atom_type_scat_dispersion_imag
_atom_type_scat_source
C C 0.0033 0.0016 'International Tables Vol C Tables 4.2.6.8 and 6.1.1.4'
H H 0.0000 0.0000 'International Tables Vol C Tables 4.2.6.8 and 6.1.1.4'
O O 0.0106 0.0060 'International Tables Vol C Tables 4.2.6.8 and 6.1.1.4'
Fe Fe 0.3463 0.8444 'International Tables Vol C Tables 4.2.6.8 and 6.1.1.4'

loop_
_exptl_crystal_face_index_h
_exptl_crystal_face_index_k
_exptl_crystal_face_index_l
_exptl_crystal_face_perp_dist
5 4 0 0.0450
-5 -4 0 0.0310
4 -5 0 0.0810
-3 4 0 0.0500
-1 4 7 0.3870
1 -4 -7 0.4010
0 -1 0 0.0720

loop_
_geom_angle_atom_site_label_1
_geom_angle_atom_site_label_2
_geom_angle_atom_site_label_3
_geom_angle
_geom_angle_publ_flag
C2 C1 C5 107.1(4) ?
C2 C1 C11 126.5(4) ?
C5 C1 C11 126.0(4) ?
C2 C1 Fe1 69.7(2) ?
C5 C1 Fe1 69.2(2) ?
C11 C1 Fe1 121.2(3) ?
C3 C2 C1 108.2(4) ?
C3 C2 Fe1 70.6(2) ?
C1 C2 Fe1 69.2(2) ?
C3 C2 H2 125.9 ?
C1 C2 H2 125.9 ?
Fe1 C2 H2 125.9 ?
C4 C3 C2 108.4(4) ?
C4 C3 Fe1 70.1(2) ?
C2 C3 Fe1 68.9(2) ?
C4 C3 H3 125.8 ?
C2 C3 H3 125.8 ?
Fe1 C3 H3 126.7 ?
C3 C4 C5 108.6(4) ?
C3 C4 Fe1 70.2(3) ?
C5 C4 Fe1 68.4(2) ?
C3 C4 H4 125.7 ?
C5 C4 H4 125.7 ?
Fe1 C4 H4 127.2 ?
C4 C5 C1 107.7(4) ?
C4 C5 Fe1 70.8(3) ?
C1 C5 Fe1 69.5(2) ?
C4 C5 H5 126.1 ?
C1 C5 H5 126.1 ?
Fe1 C5 H5 125.1 ?
C7 C6 C10 108.0(4) ?
C7 C6 Fe1 70.1(3) ?
C10 C6 Fe1 69.0(3) ?
C7 C6 H6 126.0 ?
C10 C6 H6 126.0 ?
Fe1 C6 H6 126.5 ?
C6 C7 C8 109.2(5) ?
C6 C7 Fe1 70.2(3) ?
C8 C7 Fe1 70.0(3) ?
C6 C7 H7 125.4 ?
C8 C7 H7 125.4 ?
Fe1 C7 H7 125.9 ?
C9 C8 C7 106.7(5) ?
C9 C8 Fe1 69.2(2) ?
C7 C8 Fe1 69.8(3) ?
C9 C8 H8 126.6 ?
C7 C8 H8 126.6 ?
Fe1 C8 H8 125.9 ?
C10 C9 C8 109.1(5) ?
C10 C9 Fe1 69.7(2) ?
C8 C9 Fe1 70.4(3) ?
C10 C9 H9 125.4 ?
C8 C9 H9 125.4 ?
Fe1 C9 H9 126.0 ?
C9 C10 C6 107.0(4) ?
C9 C10 Fe1 69.9(3) ?
C6 C10 Fe1 70.2(3) ?
C9 C10 H10 126.5 ?
C6 C10 H10 126.5 ?
Fe1 C10 H10 125.0 ?
O1 C11 C1 120.7(4) ?
O1 C11 C12 121.9(4) no
C1 C11 C12 117.4(3) no
C13 C12 C11 116.2(4) no
C13 C12 H12A 108.2 ?
C11 C12 H12A 108.2 ?
C13 C12 H12B 108.2 ?
C11 C12 H12B 108.2 ?
H12A C12 H12B 107.4 ?
C12 C13 C14 115.8(4) no
C12 C13 H13A 108.3 ?
C14 C13 H13A 108.3 ?
C12 C13 H13B 108.3 ?
C14 C13 H13B 108.3 ?
H13A C13 H13B 107.4 ?
O2 C14 C15 120.9(4) ?
O2 C14 C13 121.3(4) no
C15 C14 C13 117.8(4) no
C19 C15 C16 107.4(4) ?
C19 C15 C14 126.7(4) ?
C16 C15 C14 125.8(4) ?
C19 C15 Fe2 69.2(2) ?
C16 C15 Fe2 69.5(2) ?
C14 C15 Fe2 122.6(3) ?
C17 C16 C15 107.7(4) ?
C17 C16 Fe2 69.6(2) ?
C15 C16 Fe2 69.5(2) ?
C17 C16 H16 126.2 ?
C15 C16 H16 126.2 ?
Fe2 C16 H16 126.2 ?
C18 C17 C16 108.6(4) ?
C18 C17 Fe2 69.8(3) ?
C16 C17 Fe2 69.9(2) ?
C18 C17 H17 125.7 ?
C16 C17 H17 125.7 ?
Fe2 C17 H17 126.2 ?
C17 C18 C19 108.6(4) ?
C17 C18 Fe2 70.1(3) ?
C19 C18 Fe2 69.5(2) ?
C17 C18 H18 125.7 ?
C19 C18 H18 125.7 ?
Fe2 C18 H18 126.3 ?
C18 C19 C15 107.8(4) ?
C18 C19 Fe2 69.8(2) ?
C15 C19 Fe2 69.9(2) ?
C18 C19 H19 126.1 ?
C15 C19 H19 126.1 ?
Fe2 C19 H19 125.7 ?
C24 C20 C21 109.3(5) ?
C24 C20 Fe2 70.5(3) ?
C21 C20 Fe2 69.9(2) ?
C24 C20 H20 125.3 ?
C21 C20 H20 125.3 ?
Fe2 C20 H20 125.8 ?
C20 C21 C22 107.1(5) ?
C20 C21 Fe2 69.9(3) ?
C22 C21 Fe2 69.1(2) ?
C20 C21 H21 126.5 ?
C22 C21 H21 126.5 ?
Fe2 C21 H21 126.1 ?
C23 C22 C21 108.3(5) ?
C23 C22 Fe2 70.3(2) ?
C21 C22 Fe2 70.0(3) ?
C23 C22 H22 125.8 ?
C21 C22 H22 125.8 ?
Fe2 C22 H22 125.4 ?
C22 C23 C24 107.9(4) ?
C22 C23 Fe2 69.5(3) ?
C24 C23 Fe2 70.1(2) ?
C22 C23 H23 126.0 ?
C24 C23 H23 126.0 ?
Fe2 C23 H23 125.9 ?
C20 C24 C23 107.4(5) ?
C20 C24 Fe2 69.6(3) ?
C23 C24 Fe2 69.2(3) ?
C20 C24 H24 126.3 ?
C23 C24 H24 126.3 ?
Fe2 C24 H24 126.5 ?
C5 Fe1 C1 41.26(16) ?
C5 Fe1 C2 68.88(18) ?
C1 Fe1 C2 41.09(17) ?
C5 Fe1 C10 123.65(19) ?
C1 Fe1 C10 107.25(18) ?
C2 Fe1 C10 122.41(18) ?
C5 Fe1 C9 107.6(2) ?
C1 Fe1 C9 122.0(2) ?
C2 Fe1 C9 158.17(19) ?
C10 Fe1 C9 40.4(2) ?
C5 Fe1 C7 157.3(2) ?
C1 Fe1 C7 160.5(2) ?
C2 Fe1 C7 124.3(2) ?
C10 Fe1 C7 67.8(2) ?
C9 Fe1 C7 67.3(2) ?
C5 Fe1 C6 161.01(18) ?
C1 Fe1 C6 124.33(18) ?
C2 Fe1 C6 108.36(19) ?
C10 Fe1 C6 40.8(2) ?
C9 Fe1 C6 67.6(2) ?
C7 Fe1 C6 39.70(19) ?
C5 Fe1 C4 40.76(17) ?
C1 Fe1 C4 68.56(17) ?
C2 Fe1 C4 67.73(19) ?
C10 Fe1 C4 160.6(2) ?
C9 Fe1 C4 124.5(2) ?
C7 Fe1 C4 122.4(2) ?
C6 Fe1 C4 157.16(19) ?
C5 Fe1 C8 121.4(2) ?
C1 Fe1 C8 157.5(2) ?
C2 Fe1 C8 160.0(2) ?
C10 Fe1 C8 68.29(19) ?
C9 Fe1 C8 40.3(2) ?
C7 Fe1 C8 40.2(2) ?
C6 Fe1 C8 67.6(2) ?
C4 Fe1 C8 107.9(2) ?
C5 Fe1 C3 68.19(18) ?
C1 Fe1 C3 68.56(17) ?
C2 Fe1 C3 40.46(16) ?
C10 Fe1 C3 158.24(19) ?
C9 Fe1 C3 160.00(18) ?
C7 Fe1 C3 108.6(2) ?
C6 Fe1 C3 122.7(2) ?
C4 Fe1 C3 39.69(18) ?
C8 Fe1 C3 123.8(2) ?
C22 Fe2 C19 106.9(2) ?
C22 Fe2 C23 40.3(2) ?
C19 Fe2 C23 123.9(2) ?
C22 Fe2 C20 67.8(2) ?
C19 Fe2 C20 156.70(19) ?
C23 Fe2 C20 67.71(18) ?
C22 Fe2 C21 40.87(18) ?
C19 Fe2 C21 121.0(2) ?
C23 Fe2 C21 68.17(19) ?
C20 Fe2 C21 40.2(2) ?
C22 Fe2 C18 123.0(2) ?
C19 Fe2 C18 40.62(17) ?
C23 Fe2 C18 159.7(2) ?
C20 Fe2 C18 121.74(19) ?
C21 Fe2 C18 106.5(2) ?
C22 Fe2 C17 159.0(2) ?
C19 Fe2 C17 68.14(19) ?
C23 Fe2 C17 159.3(2) ?
C20 Fe2 C17 108.2(2) ?
C21 Fe2 C17 122.74(18) ?
C18 Fe2 C17 40.1(2) ?
C22 Fe2 C15 122.14(18) ?
C19 Fe2 C15 40.91(17) ?
C23 Fe2 C15 108.56(16) ?
C20 Fe2 C15 161.2(2) ?
C21 Fe2 C15 157.4(2) ?
C18 Fe2 C15 68.36(17) ?
C17 Fe2 C15 68.37(16) ?
C22 Fe2 C16 158.68(19) ?
C19 Fe2 C16 68.64(17) ?
C23 Fe2 C16 123.7(2) ?
C20 Fe2 C16 124.5(2) ?
C21 Fe2 C16 159.50(19) ?
C18 Fe2 C16 68.02(19) ?
C17 Fe2 C16 40.52(17) ?
C15 Fe2 C16 40.91(16) ?
C22 Fe2 C24 68.0(2) ?
C19 Fe2 C24 161.24(18) ?
C23 Fe2 C24 40.7(2) ?
C20 Fe2 C24 39.96(17) ?
C21 Fe2 C24 67.8(2) ?
C18 Fe2 C24 157.4(2) ?
C17 Fe2 C24 123.1(2) ?
C15 Fe2 C24 125.22(17) ?
C16 Fe2 C24 109.14(19) ?

loop_
_geom_bond_atom_site_label_1
_geom_bond_atom_site_label_2
_geom_bond_distance
_geom_bond_publ_flag
C1 C2 1.417(6) ?
C1 C5 1.418(6) ?
C1 C11 1.480(6) no
C1 Fe1 2.015(4) ?
C2 C3 1.406(6) ?
C2 Fe1 2.022(3) ?
C2 H2 0.9300 ?
C3 C4 1.387(6) ?
C3 Fe1 2.044(4) ?
C3 H3 0.9300 ?
C4 C5 1.411(6) ?
C4 Fe1 2.042(4) ?
C4 H4 0.9300 ?
C5 Fe1 2.011(5) ?
C5 H5 0.9300 ?
C6 C7 1.386(7) ?
C6 C10 1.417(7) ?
C6 Fe1 2.041(5) ?
C6 H6 0.9300 ?
C7 C8 1.404(8) ?
C7 Fe1 2.040(5) ?
C7 H7 0.9300 ?
C8 C9 1.404(7) ?
C8 Fe1 2.043(4) ?
C8 H8 0.9300 ?
C9 C10 1.399(7) ?
C9 Fe1 2.027(4) ?
C9 H9 0.9300 ?
C10 Fe1 2.026(5) ?
C10 H10 0.9300 ?
C11 O1 1.219(5) no
C11 C12 1.499(6) no
C12 C13 1.492(6) no
C12 H12A 0.9700 ?
C12 H12B 0.9700 ?
C13 C14 1.503(6) no
C13 H13A 0.9700 ?
C13 H13B 0.9700 ?
C14 O2 1.229(4) no
C14 C15 1.475(6) no
C15 C19 1.423(6) ?
C15 C16 1.427(6) ?
C15 Fe2 2.042(4) ?
C16 C17 1.413(6) ?
C16 Fe2 2.042(4) ?
C16 H16 0.9300 ?
C17 C18 1.396(7) ?
C17 Fe2 2.039(4) ?
C17 H17 0.9300 ?
C18 C19 1.412(6) ?
C18 Fe2 2.035(4) ?
C18 H18 0.9300 ?
C19 Fe2 2.032(4) ?
C19 H19 0.9300 ?
C20 C24 1.394(6) ?
C20 C21 1.397(7) ?
C20 Fe2 2.034(5) ?
C20 H20 0.9300 ?
C21 C22 1.417(6) ?
C21 Fe2 2.035(4) ?
C21 H21 0.9300 ?
C22 C23 1.396(7) ?
C22 Fe2 2.023(4) ?
C22 H22 0.9300 ?
C23 C24 1.418(7) ?
C23 Fe2 2.033(4) ?
C23 H23 0.9300 ?
C24 Fe2 2.046(4) ?
C24 H24 0.9300 ?

loop_
_geom_hbond_atom_site_label_D
_geom_hbond_atom_site_label_H
_geom_hbond_atom_site_label_A
_geom_hbond_site_symmetry_A
_geom_hbond_distance_DH
_geom_hbond_distance_HA
_geom_hbond_distance_DA
_geom_hbond_angle_DHA
_geom_hbond_publ_flag
C12 H12B O1 3 0.97 2.51 3.448(5) 163.7 yes
C13 H13B O2 3 0.97 2.55 3.400(6) 146.5 yes
C23 H23 O1 . 0.93 2.60 3.499(5) 164 yes
C10 H10 O2 . 0.93 2.58 3.457(6) 157 yes

loop_
_geom_torsion_atom_site_label_1
_geom_torsion_atom_site_label_2
_geom_torsion_atom_site_label_3
_geom_torsion_atom_site_label_4
_geom_torsion
C5 C1 C2 C3 -0.8(5)
C11 C1 C2 C3 -174.5(4)
Fe1 C1 C2 C3 -60.1(3)
C5 C1 C2 Fe1 59.3(3)
C11 C1 C2 Fe1 -114.4(4)
C1 C2 C3 C4 0.0(5)
Fe1 C2 C3 C4 -59.2(3)
C1 C2 C3 Fe1 59.2(3)
C2 C3 C4 C5 0.7(5)
Fe1 C3 C4 C5 -57.8(3)
C2 C3 C4 Fe1 58.5(3)
C3 C4 C5 C1 -1.2(5)
Fe1 C4 C5 C1 -60.0(3)
C3 C4 C5 Fe1 58.9(3)
C2 C1 C5 C4 1.2(5)
C11 C1 C5 C4 174.9(4)
Fe1 C1 C5 C4 60.8(3)
C2 C1 C5 Fe1 -59.7(3)
C11 C1 C5 Fe1 114.1(4)
C10 C6 C7 C8 0.6(5)
Fe1 C6 C7 C8 59.4(4)
C10 C6 C7 Fe1 -58.8(3)
C6 C7 C8 C9 0.1(6)
Fe1 C7 C8 C9 59.6(3)
C6 C7 C8 Fe1 -59.5(3)
C7 C8 C9 C10 -0.8(6)
Fe1 C8 C9 C10 59.2(3)
C7 C8 C9 Fe1 -60.0(3)
C8 C9 C10 C6 1.1(6)
Fe1 C9 C10 C6 60.7(3)
C8 C9 C10 Fe1 -59.6(3)
C7 C6 C10 C9 -1.0(5)
Fe1 C6 C10 C9 -60.5(3)
C7 C6 C10 Fe1 59.5(3)
C2 C1 C11 O1 -10.7(6)
C5 C1 C11 O1 176.7(4)
Fe1 C1 C11 O1 -97.5(4)
C2 C1 C11 C12 171.3(4)
C5 C1 C11 C12 -1.3(6)
Fe1 C1 C11 C12 84.5(4)
O1 C11 C12 C13 3.7(6)
C1 C11 C12 C13 -178.3(4)
C11 C12 C13 C14 79.5(5)
C12 C13 C14 O2 4.0(6)
C12 C13 C14 C15 -177.4(4)
O2 C14 C15 C19 168.3(4)
C13 C14 C15 C19 -10.2(6)
O2 C14 C15 C16 -17.5(6)
C13 C14 C15 C16 164.0(4)
O2 C14 C15 Fe2 -104.6(4)
C13 C14 C15 Fe2 76.9(5)
C19 C15 C16 C17 -0.4(5)
C14 C15 C16 C17 -175.5(4)
Fe2 C15 C16 C17 -59.4(3)
C19 C15 C16 Fe2 59.0(3)
C14 C15 C16 Fe2 -116.1(4)
C15 C16 C17 C18 0.1(5)
Fe2 C16 C17 C18 -59.3(3)
C15 C16 C17 Fe2 59.4(3)
C16 C17 C18 C19 0.3(5)
Fe2 C17 C18 C19 -59.1(3)
C16 C17 C18 Fe2 59.3(3)
C17 C18 C19 C15 -0.5(5)
Fe2 C18 C19 C15 -59.9(3)
C17 C18 C19 Fe2 59.4(3)
C16 C15 C19 C18 0.5(5)
C14 C15 C19 C18 175.6(4)
Fe2 C15 C19 C18 59.8(3)
C16 C15 C19 Fe2 -59.3(3)
C14 C15 C19 Fe2 115.8(4)
C24 C20 C21 C22 -0.3(5)
Fe2 C20 C21 C22 59.3(3)
C24 C20 C21 Fe2 -59.7(3)
C20 C21 C22 C23 0.3(5)
Fe2 C21 C22 C23 60.1(3)
C20 C21 C22 Fe2 -59.8(3)
C21 C22 C23 C24 -0.1(5)
Fe2 C22 C23 C24 59.8(3)
C21 C22 C23 Fe2 -60.0(3)
C21 C20 C24 C23 0.2(5)
Fe2 C20 C24 C23 -59.1(3)
C21 C20 C24 Fe2 59.3(3)
C22 C23 C24 C20 -0.1(5)
Fe2 C23 C24 C20 59.3(3)
C22 C23 C24 Fe2 -59.4(3)
C4 C5 Fe1 C1 -118.3(4)
C4 C5 Fe1 C2 -80.0(3)
C1 C5 Fe1 C2 38.3(2)
C4 C5 Fe1 C10 164.4(3)
C1 C5 Fe1 C10 -77.4(3)
C4 C5 Fe1 C9 122.9(3)
C1 C5 Fe1 C9 -118.9(3)
C4 C5 Fe1 C7 49.9(6)
C1 C5 Fe1 C7 168.2(5)
C4 C5 Fe1 C6 -165.1(5)
C1 C5 Fe1 C6 -46.8(7)
C1 C5 Fe1 C4 118.3(4)
C4 C5 Fe1 C8 80.9(3)
C1 C5 Fe1 C8 -160.8(3)
C4 C5 Fe1 C3 -36.4(3)
C1 C5 Fe1 C3 81.9(3)
C2 C1 Fe1 C5 118.4(3)
C11 C1 Fe1 C5 -120.4(4)
C5 C1 Fe1 C2 -118.4(3)
C11 C1 Fe1 C2 121.2(5)
C2 C1 Fe1 C10 -119.9(3)
C5 C1 Fe1 C10 121.7(3)
C11 C1 Fe1 C10 1.4(4)
C2 C1 Fe1 C9 -161.6(3)
C5 C1 Fe1 C9 80.0(3)
C11 C1 Fe1 C9 -40.4(4)
C2 C1 Fe1 C7 -47.9(7)
C5 C1 Fe1 C7 -166.3(5)
C11 C1 Fe1 C7 73.3(7)
C2 C1 Fe1 C6 -78.3(3)
C5 C1 Fe1 C6 163.3(3)
C11 C1 Fe1 C6 42.9(4)
C2 C1 Fe1 C4 80.3(3)
C5 C1 Fe1 C4 -38.2(3)
C11 C1 Fe1 C4 -158.5(4)
C2 C1 Fe1 C8 165.4(5)
C5 C1 Fe1 C8 46.9(6)
C11 C1 Fe1 C8 -73.4(6)
C2 C1 Fe1 C3 37.5(2)
C5 C1 Fe1 C3 -80.9(3)
C11 C1 Fe1 C3 158.7(4)
C3 C2 Fe1 C5 80.7(3)
C1 C2 Fe1 C5 -38.4(2)
C3 C2 Fe1 C1 119.2(4)
C3 C2 Fe1 C10 -162.0(3)
C1 C2 Fe1 C10 78.8(3)
C3 C2 Fe1 C9 165.3(6)
C1 C2 Fe1 C9 46.1(7)
C3 C2 Fe1 C7 -78.3(3)
C1 C2 Fe1 C7 162.6(3)
C3 C2 Fe1 C6 -119.2(3)
C1 C2 Fe1 C6 121.6(3)
C3 C2 Fe1 C4 36.7(3)
C1 C2 Fe1 C4 -82.4(3)
C3 C2 Fe1 C8 -44.3(7)
C1 C2 Fe1 C8 -163.5(6)
C1 C2 Fe1 C3 -119.2(4)
C9 C10 Fe1 C5 -77.1(4)
C6 C10 Fe1 C5 165.3(2)
C9 C10 Fe1 C1 -119.5(4)
C6 C10 Fe1 C1 123.0(3)
C9 C10 Fe1 C2 -161.9(3)
C6 C10 Fe1 C2 80.5(3)
C6 C10 Fe1 C9 -117.5(4)
C9 C10 Fe1 C7 80.6(4)
C6 C10 Fe1 C7 -37.0(3)
C9 C10 Fe1 C6 117.5(4)
C9 C10 Fe1 C4 -45.2(7)
C6 C10 Fe1 C4 -162.7(5)
C9 C10 Fe1 C8 37.1(3)
C6 C10 Fe1 C8 -80.5(3)
C9 C10 Fe1 C3 165.3(5)
C6 C10 Fe1 C3 47.7(6)
C10 C9 Fe1 C5 121.7(3)
C8 C9 Fe1 C5 -118.2(3)
C10 C9 Fe1 C1 78.7(4)
C8 C9 Fe1 C1 -161.1(3)
C10 C9 Fe1 C2 44.7(8)
C8 C9 Fe1 C2 164.9(6)
C8 C9 Fe1 C10 120.1(5)
C10 C9 Fe1 C7 -81.9(4)
C8 C9 Fe1 C7 38.2(3)
C10 C9 Fe1 C6 -38.8(3)
C8 C9 Fe1 C6 81.4(4)
C10 C9 Fe1 C4 163.4(3)
C8 C9 Fe1 C4 -76.5(4)
C10 C9 Fe1 C8 -120.1(5)
C10 C9 Fe1 C3 -164.0(5)
C8 C9 Fe1 C3 -43.8(8)
C6 C7 Fe1 C5 163.0(4)
C8 C7 Fe1 C5 42.9(7)
C6 C7 Fe1 C1 -40.9(7)
C8 C7 Fe1 C1 -161.0(5)
C6 C7 Fe1 C2 -77.0(4)
C8 C7 Fe1 C2 162.8(3)
C6 C7 Fe1 C10 37.9(3)
C8 C7 Fe1 C10 -82.2(3)
C6 C7 Fe1 C9 81.8(3)
C8 C7 Fe1 C9 -38.3(3)
C8 C7 Fe1 C6 -120.1(5)
C6 C7 Fe1 C4 -160.7(3)
C8 C7 Fe1 C4 79.1(4)
C6 C7 Fe1 C8 120.1(5)
C6 C7 Fe1 C3 -119.1(3)
C8 C7 Fe1 C3 120.7(3)
C7 C6 Fe1 C5 -159.7(5)
C10 C6 Fe1 C5 -40.3(7)
C7 C6 Fe1 C1 164.7(3)
C10 C6 Fe1 C1 -76.0(3)
C7 C6 Fe1 C2 122.0(3)
C10 C6 Fe1 C2 -118.7(3)
C7 C6 Fe1 C10 -119.4(4)
C7 C6 Fe1 C9 -80.9(3)
C10 C6 Fe1 C9 38.4(3)
C10 C6 Fe1 C7 119.4(4)
C7 C6 Fe1 C4 45.9(6)
C10 C6 Fe1 C4 165.3(4)
C7 C6 Fe1 C8 -37.1(3)
C10 C6 Fe1 C8 82.2(3)
C7 C6 Fe1 C3 79.7(4)
C10 C6 Fe1 C3 -161.0(3)
C3 C4 Fe1 C5 -120.5(4)
C3 C4 Fe1 C1 -81.9(3)
C5 C4 Fe1 C1 38.6(2)
C3 C4 Fe1 C2 -37.4(3)
C5 C4 Fe1 C2 83.0(3)
C3 C4 Fe1 C10 -162.9(5)
C5 C4 Fe1 C10 -42.4(7)
C3 C4 Fe1 C9 163.2(3)
C5 C4 Fe1 C9 -76.3(3)
C3 C4 Fe1 C7 80.0(3)
C5 C4 Fe1 C7 -159.5(3)
C3 C4 Fe1 C6 47.1(6)
C5 C4 Fe1 C6 167.6(4)
C3 C4 Fe1 C8 121.8(3)
C5 C4 Fe1 C8 -117.7(3)
C5 C4 Fe1 C3 120.5(4)
C9 C8 Fe1 C5 80.0(4)
C7 C8 Fe1 C5 -162.1(3)
C9 C8 Fe1 C1 45.6(7)
C7 C8 Fe1 C1 163.5(4)
C9 C8 Fe1 C2 -163.5(6)
C7 C8 Fe1 C2 -45.6(8)
C9 C8 Fe1 C10 -37.1(4)
C7 C8 Fe1 C10 80.8(4)
C7 C8 Fe1 C9 117.9(5)
C9 C8 Fe1 C7 -117.9(5)
C9 C8 Fe1 C6 -81.2(4)
C7 C8 Fe1 C6 36.7(3)
C9 C8 Fe1 C4 122.6(4)
C7 C8 Fe1 C4 -119.4(3)
C9 C8 Fe1 C3 163.4(3)
C7 C8 Fe1 C3 -78.7(4)
C4 C3 Fe1 C5 37.3(3)
C2 C3 Fe1 C5 -82.6(3)
C4 C3 Fe1 C1 81.8(3)
C2 C3 Fe1 C1 -38.1(3)
C4 C3 Fe1 C2 119.9(4)
C4 C3 Fe1 C10 164.7(5)
C2 C3 Fe1 C10 44.8(6)
C4 C3 Fe1 C9 -44.1(8)
C2 C3 Fe1 C9 -164.0(6)
C4 C3 Fe1 C7 -118.7(3)
C2 C3 Fe1 C7 121.4(3)
C4 C3 Fe1 C6 -160.2(3)
C2 C3 Fe1 C6 79.8(3)
C2 C3 Fe1 C4 -119.9(4)
C4 C3 Fe1 C8 -76.8(3)
C2 C3 Fe1 C8 163.3(3)
C23 C22 Fe2 C19 122.9(3)
C21 C22 Fe2 C19 -118.1(3)
C21 C22 Fe2 C23 119.0(5)
C23 C22 Fe2 C20 -81.2(3)
C21 C22 Fe2 C20 37.8(3)
C23 C22 Fe2 C21 -119.0(5)
C23 C22 Fe2 C18 164.4(3)
C21 C22 Fe2 C18 -76.6(4)
C23 C22 Fe2 C17 -164.3(5)
C21 C22 Fe2 C17 -45.2(7)
C23 C22 Fe2 C15 80.8(3)
C21 C22 Fe2 C15 -160.2(3)
C23 C22 Fe2 C16 48.5(7)
C21 C22 Fe2 C16 167.5(5)
C23 C22 Fe2 C24 -37.9(3)
C21 C22 Fe2 C24 81.1(3)
C18 C19 Fe2 C22 121.4(3)
C15 C19 Fe2 C22 -119.9(3)
C18 C19 Fe2 C23 162.2(3)
C15 C19 Fe2 C23 -79.1(3)
C18 C19 Fe2 C20 48.4(6)
C15 C19 Fe2 C20 167.1(5)
C18 C19 Fe2 C21 79.0(3)
C15 C19 Fe2 C21 -162.2(3)
C15 C19 Fe2 C18 118.7(4)
C18 C19 Fe2 C17 -37.0(3)
C15 C19 Fe2 C17 81.7(3)
C18 C19 Fe2 C15 -118.7(4)
C18 C19 Fe2 C16 -80.7(3)
C15 C19 Fe2 C16 38.0(2)
C18 C19 Fe2 C24 -167.5(6)
C15 C19 Fe2 C24 -48.8(7)
C24 C23 Fe2 C22 -119.0(3)
C22 C23 Fe2 C19 -75.4(3)
C24 C23 Fe2 C19 165.6(3)
C22 C23 Fe2 C20 81.5(3)
C24 C23 Fe2 C20 -37.4(3)
C22 C23 Fe2 C21 38.1(3)
C24 C23 Fe2 C21 -80.9(3)
C22 C23 Fe2 C18 -40.5(6)
C24 C23 Fe2 C18 -159.5(5)
C22 C23 Fe2 C17 164.1(4)
C24 C23 Fe2 C17 45.1(6)
C22 C23 Fe2 C15 -118.1(3)
C24 C23 Fe2 C15 122.9(3)
C22 C23 Fe2 C16 -160.9(3)
C24 C23 Fe2 C16 80.1(3)
C22 C23 Fe2 C24 119.0(3)
C24 C20 Fe2 C22 81.8(3)
C21 C20 Fe2 C22 -38.5(3)
C24 C20 Fe2 C19 162.9(4)
C21 C20 Fe2 C19 42.7(6)
C24 C20 Fe2 C23 38.1(3)
C21 C20 Fe2 C23 -82.1(3)
C24 C20 Fe2 C21 120.2(4)
C24 C20 Fe2 C18 -162.2(3)
C21 C20 Fe2 C18 77.6(4)
C24 C20 Fe2 C17 -120.2(3)
C21 C20 Fe2 C17 119.6(3)
C24 C20 Fe2 C15 -44.0(7)
C21 C20 Fe2 C15 -164.3(5)
C24 C20 Fe2 C16 -78.4(4)
C21 C20 Fe2 C16 161.4(3)
C21 C20 Fe2 C24 -120.2(4)
C20 C21 Fe2 C22 118.3(5)
C20 C21 Fe2 C19 -161.8(3)
C22 C21 Fe2 C19 79.9(4)
C20 C21 Fe2 C23 80.8(3)
C22 C21 Fe2 C23 -37.5(3)
C22 C21 Fe2 C20 -118.3(5)
C20 C21 Fe2 C18 -119.9(3)
C22 C21 Fe2 C18 121.7(3)
C20 C21 Fe2 C17 -79.3(4)
C22 C21 Fe2 C17 162.4(3)
C20 C21 Fe2 C15 166.8(4)
C22 C21 Fe2 C15 48.5(7)
C20 C21 Fe2 C16 -48.7(8)
C22 C21 Fe2 C16 -167.0(5)
C20 C21 Fe2 C24 36.8(3)
C22 C21 Fe2 C24 -81.5(3)
C17 C18 Fe2 C22 163.2(3)
C19 C18 Fe2 C22 -77.0(3)
C17 C18 Fe2 C19 -119.8(4)
C17 C18 Fe2 C23 -166.8(4)
C19 C18 Fe2 C23 -47.0(6)
C17 C18 Fe2 C20 80.5(3)
C19 C18 Fe2 C20 -159.7(3)
C17 C18 Fe2 C21 121.6(3)
C19 C18 Fe2 C21 -118.6(3)
C19 C18 Fe2 C17 119.8(4)
C17 C18 Fe2 C15 -81.7(3)
C19 C18 Fe2 C15 38.2(3)
C17 C18 Fe2 C16 -37.5(3)
C19 C18 Fe2 C16 82.4(3)
C17 C18 Fe2 C24 49.7(6)
C19 C18 Fe2 C24 169.5(4)
C18 C17 Fe2 C22 -42.6(6)
C16 C17 Fe2 C22 -162.4(5)
C18 C17 Fe2 C19 37.5(3)
C16 C17 Fe2 C19 -82.3(3)
C18 C17 Fe2 C23 167.1(4)
C16 C17 Fe2 C23 47.3(6)
C18 C17 Fe2 C20 -118.0(3)
C16 C17 Fe2 C20 122.3(3)
C18 C17 Fe2 C21 -76.2(3)
C16 C17 Fe2 C21 164.1(3)
C16 C17 Fe2 C18 -119.7(4)
C18 C17 Fe2 C15 81.7(3)
C16 C17 Fe2 C15 -38.1(3)
C18 C17 Fe2 C16 119.7(4)
C18 C17 Fe2 C24 -159.5(3)
C16 C17 Fe2 C24 80.8(3)
C19 C15 Fe2 C22 78.4(3)
C16 C15 Fe2 C22 -162.7(3)
C14 C15 Fe2 C22 -42.6(4)
C16 C15 Fe2 C19 118.9(3)
C14 C15 Fe2 C19 -121.0(5)
C19 C15 Fe2 C23 120.7(3)
C16 C15 Fe2 C23 -120.5(3)
C14 C15 Fe2 C23 -0.3(4)
C19 C15 Fe2 C20 -164.1(5)
C16 C15 Fe2 C20 -45.2(7)
C14 C15 Fe2 C20 74.9(7)
C19 C15 Fe2 C21 43.1(6)
C16 C15 Fe2 C21 161.9(5)
C14 C15 Fe2 C21 -78.0(6)
C19 C15 Fe2 C18 -37.9(3)
C16 C15 Fe2 C18 81.0(3)
C14 C15 Fe2 C18 -158.9(4)
C19 C15 Fe2 C17 -81.1(3)
C16 C15 Fe2 C17 37.7(3)
C14 C15 Fe2 C17 157.8(4)
C19 C15 Fe2 C16 -118.9(3)
C14 C15 Fe2 C16 120.1(5)
C19 C15 Fe2 C24 162.8(3)
C16 C15 Fe2 C24 -78.4(3)
C14 C15 Fe2 C24 41.8(4)
C17 C16 Fe2 C22 162.6(5)
C15 C16 Fe2 C22 43.7(6)
C17 C16 Fe2 C19 80.9(3)
C15 C16 Fe2 C19 -38.0(2)
C17 C16 Fe2 C23 -161.8(3)
C15 C16 Fe2 C23 79.3(3)
C17 C16 Fe2 C20 -77.2(3)
C15 C16 Fe2 C20 163.9(3)
C17 C16 Fe2 C21 -41.2(7)
C15 C16 Fe2 C21 -160.1(6)
C17 C16 Fe2 C18 37.1(3)
C15 C16 Fe2 C18 -81.9(3)
C15 C16 Fe2 C17 -118.9(4)
C17 C16 Fe2 C15 118.9(4)
C17 C16 Fe2 C24 -119.0(3)
C15 C16 Fe2 C24 122.1(3)
C20 C24 Fe2 C22 -81.3(3)
C23 C24 Fe2 C22 37.6(3)
C20 C24 Fe2 C19 -158.9(5)
C23 C24 Fe2 C19 -40.0(7)
C20 C24 Fe2 C23 -118.8(4)
C23 C24 Fe2 C20 118.8(4)
C20 C24 Fe2 C21 -37.0(3)
C23 C24 Fe2 C21 81.8(3)
C20 C24 Fe2 C18 42.7(7)
C23 C24 Fe2 C18 161.5(5)
C20 C24 Fe2 C17 78.6(4)
C23 C24 Fe2 C17 -162.6(3)
C20 C24 Fe2 C15 164.1(3)
C23 C24 Fe2 C15 -77.1(3)
C20 C24 Fe2 C16 121.3(3)
C23 C24 Fe2 C16 -119.8(3)
